data_7041735
loop_
_publ_author_name
'Sharma, Alpesh K.'
'Joshi, Hemant'
'Bhaskar, Renu'
'Singh, Ajai K.'

_publ_section_title
;
 Complexes of (\h(5)-Cp*)Ir(iii) with
 1-benzyl-3-phenylthio/selenomethyl-1,3-dihydrobenzoimidazole-2-thione/selenone:
 catalyst for oxidation and 1,2-substituted benzimidazole synthesis.
;
_journal_issue 7
_journal_name_full 'Dalton transactions (Cambridge, England : 2003)'
_journal_page_first 2228
_journal_page_last 2237
_journal_paper_doi 10.1039/c6dt04271f
_journal_volume 46
_journal_year 2017
_chemical_formula_moiety 'C31 H33 Cl Ir N2 Se2, F6 P'
_chemical_formula_sum 'C31 H33 Cl F6 Ir N2 P Se2'
_chemical_formula_weight 964.13
_space_group_crystal_system monoclinic
_space_group_IT_number 14
_space_group_name_Hall '-P 2yn'
_space_group_name_H-M_alt 'P 1 21/n 1'
_symmetry_space_group_name_Hall '-P 2yn'
_symmetry_space_group_name_H-M 'P 1 21/n 1'
_atom_sites_solution_hydrogens geom
_audit_block_doi 10.5517/ccdc.csd.cc1lhh7t
_audit_creation_date 2016-12-21
_audit_creation_method
;
Olex2 1.2-beta
(compiled 2016.02.19 svn.r3266 for OlexSys, GUI svn.r5155)
;
_audit_update_record
;
2016-12-26 deposited with the CCDC.
2017-01-16 downloaded from the CCDC.
;
_cell_angle_alpha 90
_cell_angle_beta 91.219(5)
_cell_angle_gamma 90
_cell_formula_units_Z 4
_cell_length_a 8.0384(18)
_cell_length_b 19.300(4)
_cell_length_c 22.282(5)
_cell_measurement_reflns_used 3722
_cell_measurement_temperature 293(2)
_cell_measurement_theta_max 19.50
_cell_measurement_theta_min 2.30
_cell_volume 3456.1(13)
_computing_cell_refinement 'SAINT v6.45A (Bruker, 2003)'
_computing_data_reduction 'SAINT v6.45A (Bruker, 2003)'
_computing_molecular_graphics 'Olex2 (Dolomanov et al., 2009)'
_computing_publication_material 'Olex2 (Dolomanov et al., 2009)'
_computing_structure_refinement 'ShelXL (Sheldrick, 2015)'
_diffrn_ambient_temperature 293(2)
_diffrn_measured_fraction_theta_full 1.000
_diffrn_measured_fraction_theta_max 1.000
_diffrn_measurement_device_type 'Bruker APEX-II CCD'
_diffrn_measurement_method '\f and \w scans'
_diffrn_radiation_type MoK\a
_diffrn_radiation_wavelength 0.71073
_diffrn_reflns_av_R_equivalents 0.0854
_diffrn_reflns_av_unetI/netI 0.0764
_diffrn_reflns_Laue_measured_fraction_full 1.000
_diffrn_reflns_Laue_measured_fraction_max 1.000
_diffrn_reflns_limit_h_max 10
_diffrn_reflns_limit_h_min -10
_diffrn_reflns_limit_k_max 25
_diffrn_reflns_limit_k_min -25
_diffrn_reflns_limit_l_max 29
_diffrn_reflns_limit_l_min -29
_diffrn_reflns_number 41248
_diffrn_reflns_point_group_measured_fraction_full 1.000
_diffrn_reflns_point_group_measured_fraction_max 1.000
_diffrn_reflns_theta_full 25.000
_diffrn_reflns_theta_max 25.000
_diffrn_reflns_theta_min 1.396
_diffrn_standards_number 0
_exptl_absorpt_coefficient_mu 6.150
_exptl_absorpt_correction_T_max 0.4311
_exptl_absorpt_correction_T_min 0.3041
_exptl_absorpt_correction_type multi-scan
_exptl_absorpt_process_details
;
SADABS-2014/3 (Bruker,2014/3) was used for absorption correction.
wR2(int) was 0.1035 before and 0.0601 after correction.
The Ratio of minimum to maximum transmission is 0.7054.
The \l/2 correction factor is Not present.
;
_exptl_crystal_colour yellow
_exptl_crystal_colour_primary yellow
_exptl_crystal_density_diffrn 1.853
_exptl_crystal_description block
_exptl_crystal_F_000 1856
_exptl_crystal_size_max 0.34
_exptl_crystal_size_mid 0.25
_exptl_crystal_size_min 0.22
_refine_diff_density_max 1.285
_refine_diff_density_min -2.069
_refine_diff_density_rms 0.164
_refine_ls_extinction_method none
_refine_ls_goodness_of_fit_ref 1.194
_refine_ls_hydrogen_treatment constr
_refine_ls_matrix_type full
_refine_ls_number_parameters 402
_refine_ls_number_reflns 6090
_refine_ls_number_restraints 0
_refine_ls_restrained_S_all 1.194
_refine_ls_R_factor_all 0.0827
_refine_ls_R_factor_gt 0.0668
_refine_ls_shift/su_max 0.001
_refine_ls_shift/su_mean 0.000
_refine_ls_structure_factor_coef Fsqd
_refine_ls_weighting_details 'w=1/[\s^2^(Fo^2^)+(0.0462P)^2^+21.3348P] where P=(Fo^2^+2Fc^2^)/3'
_refine_ls_weighting_scheme calc
_refine_ls_wR_factor_gt 0.1303
_refine_ls_wR_factor_ref 0.1363
_reflns_Friedel_coverage 0.000
_reflns_number_gt 5145
_reflns_number_total 6090
_reflns_threshold_expression 'I > 2\s(I)'
_cod_data_source_file c6dt04271f2.cif
_cod_data_source_block hj42
_cod_depositor_comments 'Adding full bibliography for 7041733--7041736.cif.'
_cod_database_code 7041735
_shelx_space_group_comment
;
The symmetry employed for this shelxl refinement is uniquely defined
by the following loop, which should always be used as a source of
symmetry information in preference to the above space-group names.
They are only intended as comments.
;
_olex2_refinement_description
;
1. Fixed Uiso
 At 1.2 times of:
  All C(H) groups, All C(H,H) groups
 At 1.5 times of:
  All C(H,H,H) groups
2.a Secondary CH2 refined with riding coordinates:
 C7(H7A,H7B), C15(H15A,H15B)
2.b Aromatic/amide H refined with riding coordinates:
 C1(H1), C2(H2), C3(H3), C4(H4), C5(H5), C9(H9), C10(H10), C11(H11), C12(H12),
 C17(H17), C18(H18), C19(H19), C20(H20), C21(H21)
2.c Idealised Me refined as rotating group:
 C27(H27A,H27B,H27C), C28(H28A,H28B,H28C), C29(H29A,H29B,H29C), C30(H30A,H30B,
 H30C), C31(H31A,H31B,H31C)
;
_shelx_shelxl_version_number 2014/7
_olex2_submission_special_instructions 'No special instructions were received'

loop_
_space_group_symop_operation_xyz
'x, y, z'
'-x+1/2, y+1/2, -z+1/2'
'-x, -y, -z'
'x-1/2, -y-1/2, z-1/2'

loop_
_atom_site_label
_atom_site_type_symbol
_atom_site_fract_x
_atom_site_fract_y
_atom_site_fract_z
_atom_site_U_iso_or_equiv
_atom_site_adp_type
_atom_site_occupancy
_atom_site_site_symmetry_order
_atom_site_calc_flag
_atom_site_refinement_flags_posn
C1 C 0.3353(15) 0.2656(7) 0.6944(6) 0.059(3) Uani 1 1 d .
H1 H 0.3486 0.2184 0.6876 0.071 Uiso 1 1 calc R
C2 C 0.2109(17) 0.3032(10) 0.6635(6) 0.078(5) Uani 1 1 d .
H2 H 0.1418 0.2813 0.6354 0.093 Uiso 1 1 calc R
C3 C 0.1927(16) 0.3715(9) 0.6752(7) 0.072(4) Uani 1 1 d .
H3 H 0.1094 0.3962 0.6550 0.086 Uiso 1 1 calc R
C4 C 0.2929(16) 0.4052(7) 0.7157(6) 0.062(4) Uani 1 1 d .
H4 H 0.2798 0.4525 0.7219 0.074 Uiso 1 1 calc R
C5 C 0.4131(14) 0.3693(6) 0.7472(5) 0.049(3) Uani 1 1 d .
H5 H 0.4781 0.3913 0.7765 0.059 Uiso 1 1 calc R
C6 C 0.4360(13) 0.2994(6) 0.7346(5) 0.041(3) Uani 1 1 d .
C7 C 0.7938(14) 0.2817(5) 0.7202(5) 0.042(3) Uani 1 1 d .
H7A H 0.9013 0.2697 0.7379 0.050 Uiso 1 1 calc R
H7B H 0.7838 0.2588 0.6816 0.050 Uiso 1 1 calc R
C8 C 0.7282(13) 0.3916(5) 0.6602(5) 0.043(3) Uani 1 1 d .
C9 C 0.6647(17) 0.3670(7) 0.6055(6) 0.063(4) Uani 1 1 d .
H9 H 0.6555 0.3199 0.5972 0.076 Uiso 1 1 calc R
C10 C 0.617(2) 0.4165(8) 0.5652(7) 0.095(6) Uani 1 1 d .
H10 H 0.5756 0.4024 0.5279 0.114 Uiso 1 1 calc R
C11 C 0.627(2) 0.4875(8) 0.5771(8) 0.104(6) Uani 1 1 d .
H11 H 0.5931 0.5190 0.5478 0.124 Uiso 1 1 calc R
C12 C 0.6862(17) 0.5110(6) 0.6305(7) 0.069(4) Uani 1 1 d .
H12 H 0.6921 0.5582 0.6387 0.083 Uiso 1 1 calc R
C13 C 0.7381(13) 0.4618(6) 0.6733(5) 0.043(3) Uani 1 1 d .
C14 C 0.8283(12) 0.4036(5) 0.7552(5) 0.036(2) Uani 1 1 d .
C15 C 0.8357(12) 0.5327(5) 0.7637(5) 0.040(3) Uani 1 1 d .
H15A H 0.8065 0.5268 0.8055 0.048 Uiso 1 1 calc R
H15B H 0.7654 0.5689 0.7469 0.048 Uiso 1 1 calc R
C16 C 1.0151(13) 0.5553(5) 0.7610(5) 0.039(3) Uani 1 1 d .
C17 C 1.0854(15) 0.5749(6) 0.7074(6) 0.053(3) Uani 1 1 d .
H17 H 1.0211 0.5723 0.6722 0.064 Uiso 1 1 calc R
C18 C 1.2466(16) 0.5981(7) 0.7041(7) 0.067(4) Uani 1 1 d .
H18 H 1.2891 0.6132 0.6678 0.080 Uiso 1 1 calc R
C19 C 1.3443(15) 0.5985(7) 0.7561(7) 0.064(4) Uani 1 1 d .
H19 H 1.4554 0.6117 0.7548 0.077 Uiso 1 1 calc R
C20 C 1.2755(17) 0.5790(7) 0.8098(7) 0.064(4) Uani 1 1 d .
H20 H 1.3400 0.5806 0.8449 0.077 Uiso 1 1 calc R
C21 C 1.1138(16) 0.5572(6) 0.8121(6) 0.056(3) Uani 1 1 d .
H21 H 1.0703 0.5436 0.8486 0.067 Uiso 1 1 calc R
C22 C 0.6911(13) 0.3538(6) 0.9552(5) 0.041(3) Uani 1 1 d .
C23 C 0.7066(14) 0.2816(6) 0.9688(5) 0.046(3) Uani 1 1 d .
C24 C 0.5671(14) 0.2481(6) 0.9421(5) 0.044(3) Uani 1 1 d .
C25 C 0.4637(13) 0.2978(6) 0.9127(5) 0.045(3) Uani 1 1 d .
C26 C 0.5460(13) 0.3632(5) 0.9200(5) 0.041(3) Uani 1 1 d .
C27 C 0.8060(17) 0.4122(7) 0.9786(6) 0.066(4) Uani 1 1 d .
H27A H 0.7845 0.4537 0.9560 0.099 Uiso 1 1 calc GR
H27B H 0.9200 0.3987 0.9742 0.099 Uiso 1 1 calc GR
H27C H 0.7850 0.4205 1.0203 0.099 Uiso 1 1 calc GR
C28 C 0.8424(18) 0.2491(8) 1.0058(6) 0.074(4) Uani 1 1 d .
H28A H 0.8323 0.1996 1.0038 0.110 Uiso 1 1 calc GR
H28B H 0.8339 0.2639 1.0468 0.110 Uiso 1 1 calc GR
H28C H 0.9483 0.2628 0.9907 0.110 Uiso 1 1 calc GR
C29 C 0.5237(18) 0.1721(7) 0.9509(7) 0.073(4) Uani 1 1 d .
H29A H 0.4461 0.1578 0.9200 0.110 Uiso 1 1 calc GR
H29B H 0.4746 0.1660 0.9894 0.110 Uiso 1 1 calc GR
H29C H 0.6229 0.1446 0.9488 0.110 Uiso 1 1 calc GR
C30 C 0.2977(15) 0.2856(7) 0.8852(6) 0.061(3) Uani 1 1 d .
H30A H 0.2944 0.2403 0.8674 0.091 Uiso 1 1 calc GR
H30B H 0.2759 0.3199 0.8548 0.091 Uiso 1 1 calc GR
H30C H 0.2148 0.2888 0.9155 0.091 Uiso 1 1 calc GR
C31 C 0.4683(17) 0.4327(7) 0.9037(6) 0.069(4) Uani 1 1 d .
H31A H 0.4286 0.4546 0.9394 0.104 Uiso 1 1 calc GR
H31B H 0.3770 0.4257 0.8759 0.104 Uiso 1 1 calc GR
H31C H 0.5502 0.4618 0.8857 0.104 Uiso 1 1 calc GR
Cl1 Cl 0.9069(4) 0.20214(15) 0.85728(15) 0.0559(8) Uani 1 1 d .
F1 F 0.8573(12) 0.1407(5) 0.6472(4) 0.100(3) Uani 1 1 d .
F2 F 0.6358(9) 0.1847(4) 0.6035(4) 0.076(2) Uani 1 1 d .
F3 F 0.7041(14) 0.0756(5) 0.5856(5) 0.118(4) Uani 1 1 d .
F4 F 0.7325(11) 0.1535(6) 0.5135(4) 0.109(3) Uani 1 1 d .
F5 F 0.9573(10) 0.1089(5) 0.5588(4) 0.091(3) Uani 1 1 d .
F6 F 0.8894(12) 0.2180(4) 0.5766(5) 0.110(3) Uani 1 1 d .
Ir1 Ir 0.70525(5) 0.29482(2) 0.87139(2) 0.03319(14) Uani 1 1 d .
N1 N 0.7853(10) 0.3567(4) 0.7114(4) 0.038(2) Uani 1 1 d .
N2 N 0.8012(10) 0.4670(4) 0.7310(4) 0.038(2) Uani 1 1 d .
P1 P 0.7952(4) 0.14618(16) 0.57987(14) 0.0470(7) Uani 1 1 d .
Se1 Se 0.61659(14) 0.24810(5) 0.77277(5) 0.0390(3) Uani 1 1 d .
Se2 Se 0.90614(14) 0.38244(6) 0.83123(5) 0.0446(3) Uani 1 1 d .

loop_
_atom_site_aniso_label
_atom_site_aniso_U_11
_atom_site_aniso_U_22
_atom_site_aniso_U_33
_atom_site_aniso_U_23
_atom_site_aniso_U_13
_atom_site_aniso_U_12
C1 0.051(8) 0.067(9) 0.059(8) 0.000(7) 0.001(7) -0.005(7)
C2 0.051(8) 0.131(15) 0.050(8) -0.017(9) 0.006(7) -0.020(10)
C3 0.043(8) 0.109(13) 0.063(10) 0.005(9) 0.005(7) 0.011(8)
C4 0.056(8) 0.058(8) 0.072(9) -0.001(7) 0.012(7) 0.028(7)
C5 0.041(7) 0.045(7) 0.061(8) -0.001(6) 0.007(6) 0.006(5)
C6 0.035(6) 0.043(6) 0.044(6) 0.005(5) 0.001(5) -0.003(5)
C7 0.046(6) 0.034(6) 0.045(7) -0.007(5) 0.010(5) -0.002(5)
C8 0.041(6) 0.035(6) 0.055(7) 0.005(5) 0.004(5) 0.004(5)
C9 0.088(10) 0.049(8) 0.052(8) 0.003(6) -0.009(7) -0.011(7)
C10 0.141(16) 0.074(11) 0.068(10) 0.015(9) -0.041(10) -0.034(11)
C11 0.144(17) 0.062(10) 0.102(14) 0.029(10) -0.054(13) -0.016(11)
C12 0.069(9) 0.036(7) 0.101(12) 0.011(7) -0.020(8) -0.004(6)
C13 0.037(6) 0.039(6) 0.053(7) 0.007(5) -0.012(5) 0.003(5)
C14 0.030(5) 0.032(6) 0.046(6) 0.000(5) 0.000(5) -0.002(4)
C15 0.039(6) 0.034(6) 0.047(7) 0.001(5) 0.013(5) 0.013(5)
C16 0.041(6) 0.023(5) 0.052(7) 0.000(5) 0.005(5) 0.006(4)
C17 0.048(7) 0.062(8) 0.051(8) 0.011(6) -0.001(6) 0.002(6)
C18 0.048(8) 0.059(8) 0.093(11) 0.012(8) 0.017(8) 0.006(6)
C19 0.038(7) 0.052(8) 0.103(12) -0.007(8) -0.010(8) -0.007(6)
C20 0.068(9) 0.050(8) 0.073(10) 0.001(7) -0.011(8) -0.001(7)
C21 0.067(8) 0.035(6) 0.065(9) 0.003(6) 0.000(7) -0.015(6)
C22 0.042(6) 0.049(7) 0.031(6) -0.011(5) 0.008(5) -0.010(5)
C23 0.050(7) 0.047(7) 0.043(7) 0.005(5) 0.009(5) 0.006(5)
C24 0.045(6) 0.035(6) 0.052(7) -0.005(5) 0.013(5) -0.011(5)
C25 0.036(6) 0.046(7) 0.052(7) -0.009(6) 0.025(5) -0.013(5)
C26 0.040(6) 0.036(6) 0.047(7) 0.008(5) -0.002(5) 0.028(5)
C27 0.069(9) 0.066(9) 0.063(9) -0.014(7) 0.010(7) -0.026(7)
C28 0.085(10) 0.093(11) 0.042(8) 0.022(7) -0.010(7) 0.009(9)
C29 0.088(11) 0.056(8) 0.077(10) -0.002(8) 0.029(8) -0.010(8)
C30 0.051(8) 0.075(9) 0.056(8) -0.008(7) 0.007(6) -0.001(7)
C31 0.075(9) 0.071(9) 0.063(9) -0.009(7) 0.021(7) 0.027(8)
Cl1 0.0502(17) 0.0457(16) 0.072(2) 0.0055(15) 0.0049(15) 0.0130(14)
F1 0.104(7) 0.144(9) 0.052(5) 0.005(5) -0.006(5) 0.037(6)
F2 0.057(5) 0.092(6) 0.080(6) -0.012(5) 0.014(4) 0.019(4)
F3 0.169(10) 0.066(6) 0.122(8) -0.030(6) 0.067(7) -0.041(6)
F4 0.088(6) 0.186(11) 0.051(5) -0.001(6) -0.003(5) 0.019(7)
F5 0.082(6) 0.104(7) 0.089(6) 0.001(5) 0.024(5) 0.033(5)
F6 0.109(7) 0.066(6) 0.156(10) -0.005(6) 0.033(7) -0.033(5)
Ir1 0.0322(2) 0.0298(2) 0.0376(2) 0.00128(18) 0.00221(16) 0.00043(18)
N1 0.039(5) 0.036(5) 0.041(5) 0.007(4) 0.015(4) 0.003(4)
N2 0.032(5) 0.028(5) 0.055(6) -0.003(4) 0.007(4) -0.002(4)
P1 0.0523(19) 0.0458(18) 0.0434(17) -0.0005(14) 0.0070(14) 0.0044(14)
Se1 0.0477(6) 0.0272(5) 0.0422(6) -0.0023(5) 0.0045(5) -0.0045(5)
Se2 0.0438(6) 0.0456(7) 0.0444(7) 0.0026(5) 0.0002(5) -0.0134(5)

loop_
_atom_type_symbol
_atom_type_description
_atom_type_scat_dispersion_real
_atom_type_scat_dispersion_imag
_atom_type_scat_source
C C 0.0033 0.0016 'International Tables Vol C Tables 4.2.6.8 and 6.1.1.4'
H H 0.0000 0.0000 'International Tables Vol C Tables 4.2.6.8 and 6.1.1.4'
Cl Cl 0.1484 0.1585 'International Tables Vol C Tables 4.2.6.8 and 6.1.1.4'
F F 0.0171 0.0103 'International Tables Vol C Tables 4.2.6.8 and 6.1.1.4'
Ir Ir -1.4442 7.9887 'International Tables Vol C Tables 4.2.6.8 and 6.1.1.4'
N N 0.0061 0.0033 'International Tables Vol C Tables 4.2.6.8 and 6.1.1.4'
P P 0.1023 0.0942 'International Tables Vol C Tables 4.2.6.8 and 6.1.1.4'
Se Se -0.0929 2.2259 'International Tables Vol C Tables 4.2.6.8 and 6.1.1.4'

loop_
_geom_angle_atom_site_label_1
_geom_angle_atom_site_label_2
_geom_angle_atom_site_label_3
_geom_angle
C2 C1 H1 120.6
C6 C1 H1 120.6
C6 C1 C2 118.8(13)
C1 C2 H2 120.4
C3 C2 C1 119.3(14)
C3 C2 H2 120.4
C2 C3 H3 119.1
C2 C3 C4 121.8(14)
C4 C3 H3 119.1
C3 C4 H4 120.0
C3 C4 C5 120.0(13)
C5 C4 H4 120.0
C4 C5 H5 120.6
C4 C5 C6 118.8(12)
C6 C5 H5 120.6
C1 C6 C5 121.3(11)
C1 C6 Se1 118.2(9)
C5 C6 Se1 120.5(8)
H7A C7 H7B 107.9
N1 C7 H7A 109.2
N1 C7 H7B 109.2
N1 C7 Se1 111.9(7)
Se1 C7 H7A 109.2
Se1 C7 H7B 109.2
C13 C8 C9 122.3(11)
C13 C8 N1 106.5(10)
N1 C8 C9 131.2(10)
C8 C9 H9 122.3
C10 C9 C8 115.5(12)
C10 C9 H9 122.3
C9 C10 H10 118.4
C9 C10 C11 123.3(14)
C11 C10 H10 118.4
C10 C11 H11 119.5
C12 C11 C10 120.9(14)
C12 C11 H11 119.5
C11 C12 H12 121.1
C11 C12 C13 117.8(12)
C13 C12 H12 121.1
C8 C13 C12 120.2(11)
N2 C13 C8 106.6(9)
N2 C13 C12 133.1(11)
N1 C14 Se2 125.8(7)
N2 C14 N1 106.2(9)
N2 C14 Se2 128.0(8)
H15A C15 H15B 107.7
C16 C15 H15A 108.9
C16 C15 H15B 108.9
N2 C15 H15A 108.9
N2 C15 H15B 108.9
N2 C15 C16 113.3(8)
C17 C16 C15 121.5(10)
C21 C16 C15 120.6(10)
C21 C16 C17 117.9(11)
C16 C17 H17 118.7
C18 C17 C16 122.5(12)
C18 C17 H17 118.7
C17 C18 H18 120.8
C17 C18 C19 118.4(13)
C19 C18 H18 120.8
C18 C19 H19 120.2
C20 C19 C18 119.5(12)
C20 C19 H19 120.2
C19 C20 H20 119.5
C21 C20 C19 120.9(13)
C21 C20 H20 119.5
C16 C21 H21 119.7
C20 C21 C16 120.7(12)
C20 C21 H21 119.7
C23 C22 C27 126.3(11)
C23 C22 Ir1 70.7(6)
C26 C22 C23 108.2(9)
C26 C22 C27 125.3(11)
C26 C22 Ir1 69.4(6)
C27 C22 Ir1 128.8(8)
C22 C23 C28 125.9(11)
C22 C23 Ir1 71.2(6)
C24 C23 C22 106.9(10)
C24 C23 C28 127.1(11)
C24 C23 Ir1 69.4(6)
C28 C23 Ir1 125.8(8)
C23 C24 C25 109.7(9)
C23 C24 C29 124.6(11)
C23 C24 Ir1 72.5(6)
C25 C24 C29 125.2(11)
C25 C24 Ir1 71.6(6)
C29 C24 Ir1 128.5(8)
C24 C25 C26 106.1(9)
C24 C25 C30 126.9(10)
C24 C25 Ir1 70.0(6)
C26 C25 C30 126.8(11)
C26 C25 Ir1 69.9(5)
C30 C25 Ir1 129.1(8)
C22 C26 C25 108.9(9)
C22 C26 C31 125.5(11)
C22 C26 Ir1 72.8(6)
C25 C26 C31 124.3(10)
C25 C26 Ir1 71.3(6)
C31 C26 Ir1 131.9(8)
C22 C27 H27A 109.5
C22 C27 H27B 109.5
C22 C27 H27C 109.5
H27A C27 H27B 109.5
H27A C27 H27C 109.5
H27B C27 H27C 109.5
C23 C28 H28A 109.5
C23 C28 H28B 109.5
C23 C28 H28C 109.5
H28A C28 H28B 109.5
H28A C28 H28C 109.5
H28B C28 H28C 109.5
C24 C29 H29A 109.5
C24 C29 H29B 109.5
C24 C29 H29C 109.5
H29A C29 H29B 109.5
H29A C29 H29C 109.5
H29B C29 H29C 109.5
C25 C30 H30A 109.5
C25 C30 H30B 109.5
C25 C30 H30C 109.5
H30A C30 H30B 109.5
H30A C30 H30C 109.5
H30B C30 H30C 109.5
C26 C31 H31A 109.5
C26 C31 H31B 109.5
C26 C31 H31C 109.5
H31A C31 H31B 109.5
H31A C31 H31C 109.5
H31B C31 H31C 109.5
C22 Ir1 Cl1 122.5(3)
C22 Ir1 Se1 158.4(3)
C22 Ir1 Se2 90.0(3)
C23 Ir1 C22 38.1(4)
C23 Ir1 Cl1 93.1(3)
C23 Ir1 Se1 146.9(3)
C23 Ir1 Se2 116.2(3)
C24 Ir1 C22 63.6(4)
C24 Ir1 C23 38.1(4)
C24 Ir1 C25 38.4(4)
C24 Ir1 C26 64.2(4)
C24 Ir1 Cl1 98.2(3)
C24 Ir1 Se1 110.9(3)
C24 Ir1 Se2 152.8(3)
C25 Ir1 C22 64.0(4)
C25 Ir1 C23 64.3(4)
C25 Ir1 Cl1 132.7(3)
C25 Ir1 Se1 98.2(3)
C25 Ir1 Se2 136.1(3)
C26 Ir1 C22 37.7(4)
C26 Ir1 C23 64.0(4)
C26 Ir1 C25 38.8(4)
C26 Ir1 Cl1 157.0(3)
C26 Ir1 Se1 120.7(3)
C26 Ir1 Se2 99.2(3)
Cl1 Ir1 Se1 78.31(8)
Cl1 Ir1 Se2 90.79(8)
Se1 Ir1 Se2 95.99(4)
C8 N1 C7 127.0(9)
C14 N1 C7 123.2(9)
C14 N1 C8 109.7(8)
C13 N2 C15 125.6(9)
C14 N2 C13 111.0(9)
C14 N2 C15 123.4(9)
F1 P1 F2 87.5(5)
F1 P1 F6 87.7(6)
F2 P1 F6 89.7(5)
F3 P1 F1 90.2(6)
F3 P1 F2 89.9(5)
F3 P1 F4 90.8(6)
F3 P1 F5 91.1(5)
F3 P1 F6 177.9(6)
F4 P1 F1 178.6(6)
F4 P1 F2 91.5(5)
F4 P1 F5 90.7(5)
F4 P1 F6 91.3(6)
F5 P1 F1 90.3(5)
F5 P1 F2 177.6(5)
F5 P1 F6 89.2(5)
C6 Se1 C7 96.6(5)
C6 Se1 Ir1 113.8(3)
C7 Se1 Ir1 102.1(3)
C14 Se2 Ir1 105.6(3)

loop_
_geom_bond_atom_site_label_1
_geom_bond_atom_site_label_2
_geom_bond_distance
C1 H1 0.9300
C1 C2 1.403(19)
C1 C6 1.360(16)
C2 H2 0.9300
C2 C3 1.35(2)
C3 H3 0.9300
C3 C4 1.362(19)
C4 H4 0.9300
C4 C5 1.369(16)
C5 H5 0.9300
C5 C6 1.392(15)
C6 Se1 1.939(11)
C7 H7A 0.9700
C7 H7B 0.9700
C7 N1 1.463(12)
C7 Se1 1.973(10)
C8 C9 1.395(16)
C8 C13 1.388(15)
C8 N1 1.393(13)
C9 H9 0.9300
C9 C10 1.362(18)
C10 H10 0.9300
C10 C11 1.40(2)
C11 H11 0.9300
C11 C12 1.35(2)
C12 H12 0.9300
C12 C13 1.402(16)
C13 N2 1.377(13)
C14 N1 1.369(13)
C14 N2 1.352(13)
C14 Se2 1.840(11)
C15 H15A 0.9700
C15 H15B 0.9700
C15 C16 1.509(14)
C15 N2 1.485(13)
C16 C17 1.385(15)
C16 C21 1.375(16)
C17 H17 0.9300
C17 C18 1.375(16)
C18 H18 0.9300
C18 C19 1.386(19)
C19 H19 0.9300
C19 C20 1.382(19)
C20 H20 0.9300
C20 C21 1.367(17)
C21 H21 0.9300
C22 C23 1.429(15)
C22 C26 1.404(14)
C22 C27 1.541(15)
C22 Ir1 2.192(10)
C23 C24 1.415(15)
C23 C28 1.493(16)
C23 Ir1 2.186(11)
C24 C25 1.420(16)
C24 C29 1.522(16)
C24 Ir1 2.145(11)
C25 C26 1.434(15)
C25 C30 1.475(16)
C25 Ir1 2.167(9)
C26 C31 1.520(15)
C26 Ir1 2.148(10)
C27 H27A 0.9600
C27 H27B 0.9600
C27 H27C 0.9600
C28 H28A 0.9600
C28 H28B 0.9600
C28 H28C 0.9600
C29 H29A 0.9600
C29 H29B 0.9600
C29 H29C 0.9600
C30 H30A 0.9600
C30 H30B 0.9600
C30 H30C 0.9600
C31 H31A 0.9600
C31 H31B 0.9600
C31 H31C 0.9600
Cl1 Ir1 2.439(3)
F1 P1 1.575(9)
F2 P1 1.581(7)
F3 P1 1.553(9)
F4 P1 1.559(9)
F5 P1 1.569(8)
F6 P1 1.582(8)
Ir1 Se1 2.4663(12)
Ir1 Se2 2.5159(12)

loop_
_geom_torsion_atom_site_label_1
_geom_torsion_atom_site_label_2
_geom_torsion_atom_site_label_3
_geom_torsion_atom_site_label_4
_geom_torsion
C1 C2 C3 C4 1(2)
C2 C1 C6 C5 2.8(18)
C2 C1 C6 Se1 -175.9(9)
C2 C3 C4 C5 -2(2)
C3 C4 C5 C6 3.5(19)
C4 C5 C6 C1 -4.0(18)
C4 C5 C6 Se1 174.6(9)
C6 C1 C2 C3 -1(2)
C8 C9 C10 C11 -1(3)
C8 C13 N2 C14 -1.2(12)
C8 C13 N2 C15 179.0(9)
C9 C8 C13 C12 -1.2(18)
C9 C8 C13 N2 178.2(11)
C9 C8 N1 C7 0.5(19)
C9 C8 N1 C14 -177.0(12)
C9 C10 C11 C12 0(3)
C10 C11 C12 C13 1(3)
C11 C12 C13 C8 0(2)
C11 C12 C13 N2 -179.2(14)
C12 C13 N2 C14 178.0(13)
C12 C13 N2 C15 -2(2)
C13 C8 C9 C10 2(2)
C13 C8 N1 C7 178.0(10)
C13 C8 N1 C14 0.5(12)
C15 C16 C17 C18 177.6(11)
C15 C16 C21 C20 -178.8(10)
C16 C15 N2 C13 -96.6(12)
C16 C15 N2 C14 83.6(12)
C16 C17 C18 C19 3.3(19)
C17 C16 C21 C20 1.1(17)
C17 C18 C19 C20 -3(2)
C18 C19 C20 C21 2(2)
C19 C20 C21 C16 -1.0(19)
C21 C16 C17 C18 -2.3(18)
C22 C23 C24 C25 -0.7(12)
C22 C23 C24 C29 -173.2(10)
C22 C23 C24 Ir1 61.7(7)
C23 C22 C26 C25 2.2(12)
C23 C22 C26 C31 170.0(11)
C23 C22 C26 Ir1 -60.3(7)
C23 C24 C25 C26 2.0(12)
C23 C24 C25 C30 -172.7(11)
C23 C24 C25 Ir1 62.9(8)
C24 C25 C26 C22 -2.6(12)
C24 C25 C26 C31 -170.5(10)
C24 C25 C26 Ir1 60.9(7)
C26 C22 C23 C24 -1.0(12)
C26 C22 C23 C28 -179.3(11)
C26 C22 C23 Ir1 59.5(7)
C27 C22 C23 C24 175.0(10)
C27 C22 C23 C28 -3.4(18)
C27 C22 C23 Ir1 -124.5(11)
C27 C22 C26 C25 -173.8(10)
C27 C22 C26 C31 -6.1(18)
C27 C22 C26 Ir1 123.7(11)
C28 C23 C24 C25 177.7(11)
C28 C23 C24 C29 5.2(19)
C28 C23 C24 Ir1 -120.0(12)
C29 C24 C25 C26 174.5(11)
C29 C24 C25 C30 -0.2(18)
C29 C24 C25 Ir1 -124.6(12)
C30 C25 C26 C22 172.1(10)
C30 C25 C26 C31 4.2(18)
C30 C25 C26 Ir1 -124.4(11)
Ir1 C22 C23 C24 -60.5(8)
Ir1 C22 C23 C28 121.1(12)
Ir1 C22 C26 C25 62.6(7)
Ir1 C22 C26 C31 -129.7(11)
Ir1 C23 C24 C25 -62.3(8)
Ir1 C23 C24 C29 125.1(11)
Ir1 C24 C25 C26 -60.9(7)
Ir1 C24 C25 C30 124.4(11)
Ir1 C25 C26 C22 -63.5(7)
Ir1 C25 C26 C31 128.6(11)
N1 C8 C9 C10 178.8(13)
N1 C8 C13 C12 -178.9(11)
N1 C8 C13 N2 0.4(12)
N1 C14 N2 C13 1.5(11)
N1 C14 N2 C15 -178.8(8)
N1 C14 Se2 Ir1 -50.0(9)
N2 C14 N1 C7 -178.8(8)
N2 C14 N1 C8 -1.2(11)
N2 C14 Se2 Ir1 129.8(8)
N2 C15 C16 C17 65.7(13)
N2 C15 C16 C21 -114.4(11)
Se1 C7 N1 C8 -104.9(10)
Se1 C7 N1 C14 72.3(11)
Se2 C14 N1 C7 1.0(14)
Se2 C14 N1 C8 178.6(7)
Se2 C14 N2 C13 -178.3(8)
Se2 C14 N2 C15 1.4(14)

loop_
_smtbx_masks_void_nr
_smtbx_masks_void_average_x
_smtbx_masks_void_average_y
_smtbx_masks_void_average_z
_smtbx_masks_void_volume
_smtbx_masks_void_count_electrons
1 0.000 0.500 0.500 127.1 13.0
2 0.125 0.472 0.933 7.3 0.0
3 -0.125 0.528 0.067 7.3 0.0
4 0.500 0.000 0.000 127.1 13.0
5 0.375 0.972 0.567 7.3 0.0
6 0.625 0.028 0.433 7.3 0.0
